data_9007142
loop_
_publ_author_name
'Reece, J. J.'
'Redfern, S. A. T.'
'Welch, M. D.'
'Henderson, C. M. B.'
'McCammon, C. A.'

_publ_section_title
;
 Temperature-dependent Fe-Mn order-disorder behaviour in amphiboles
 Sample: BM40798, T = 400 C
 Locality: Langban, Sweden
;
_journal_name_full 'Physics and Chemistry of Minerals'
_journal_page_first 562
_journal_page_last 570
_journal_paper_doi 10.1007/s00269-002-0267-1
_journal_volume 29
_journal_year 2002
_chemical_formula_sum 'Ca0.1 Fe3.94 H2 Mg1.248 Mn1.9 O24 Si7.812'
_chemical_name_mineral Manganogrunerite
_space_group_IT_number 12
_symmetry_space_group_name_Hall '-C 2y'
_symmetry_space_group_name_H-M 'C 1 2/m 1'
_cell_angle_alpha 90
_cell_angle_beta 101.9899
_cell_angle_gamma 90
_cell_length_a 9.67027
_cell_length_b 18.3656
_cell_length_c 5.34465
_cell_formula_units_Z 2
_cell_volume 928.504
_diffrn_ambient_temperature 673.15
_exptl_crystal_density_diffrn 3.449
_cod_original_formula_sum 'Mn1.9 Fe3.94 Mg1.248 Ca.1 Si7.812 H2 O24'
_cod_database_code 9007142

loop_
_symmetry_equiv_pos_as_xyz
x,y,z
1/2+x,1/2+y,z
x,-y,z
1/2+x,1/2-y,z
-x,y,-z
1/2-x,1/2+y,-z
-x,-y,-z
1/2-x,1/2-y,-z

loop_
_atom_site_label
_atom_site_fract_x
_atom_site_fract_y
_atom_site_fract_z
_atom_site_occupancy
_atom_site_U_iso_or_equiv
MnM1 0.00000 0.08860 0.50000 0.15500 0.01267
FeM1 0.00000 0.08860 0.50000 0.68200 0.01267
MgM1 0.00000 0.08860 0.50000 0.16300 0.01267
MnM2 0.00000 0.17980 0.00000 0.21400 0.00469
FeM2 0.00000 0.17980 0.00000 0.41200 0.00469
MgM2 0.00000 0.17980 0.00000 0.37400 0.00469
MnM3 0.00000 0.00000 0.00000 0.07600 0.03268
FeM3 0.00000 0.00000 0.00000 0.75000 0.03268
MgM3 0.00000 0.00000 0.00000 0.17400 0.03268
MnM4 0.00000 0.25390 0.50000 0.54300 0.05193
CaM4 0.00000 0.25390 0.50000 0.05000 0.05193
FeM4 0.00000 0.25390 0.50000 0.40700 0.05193
SiT1 0.28170 0.08410 0.26670 0.95300 0.01241
FeT1 0.28170 0.08410 0.26670 0.04700 0.01241
SiT2 0.30100 0.16590 0.78570 1.00000 0.01229
H1 0.20470 0.00000 0.70700 1.00000 0.14565
O1 0.11400 0.08870 0.20800 1.00000 0.01659
O2 0.12390 0.17370 0.71190 1.00000 0.01570
O3 0.11220 0.00000 0.71350 1.00000 0.01229
O4 0.37450 0.24080 0.76850 1.00000 0.01874
O5 0.34710 0.12770 0.05530 1.00000 0.02102
O6 0.34660 0.12120 0.55310 1.00000 0.02052
O7 0.33430 0.00000 0.27060 1.00000 0.01900
